data_1571518
loop_
_publ_author_name
'Yu, Liang'
'He, Meng'
'Yao, Jinze'
'Xia, Qibin'
'Yang, Sihai'
'Li, Jing'
'Wang, Hao'

_publ_section_title
;
 A robust aluminum-octacarboxylate framework with <b>scu</b> topology for
 selective capture of sulfur dioxide.
;
_journal_issue 22
_journal_name_full 'Chemical science'
_journal_page_first 8530
_journal_page_last 8535
_journal_paper_doi 10.1039/d4sc01877j
_journal_volume 15
_journal_year 2024
_chemical_formula_moiety 'C29 H26 Al3 O16'
_chemical_formula_sum 'C29 H26 Al3 O16'
_chemical_formula_weight 711.44
_space_group_crystal_system tetragonal
_space_group_IT_number 139
_space_group_name_Hall '-I 4 2'
_space_group_name_H-M_alt 'I 4/m m m'
_atom_sites_solution_hydrogens mixed
_audit_creation_date 2022-10-28
_audit_creation_method
;
Olex2 1.5
(compiled 2022.04.07 svn.rca3783a0 for OlexSys, GUI svn.r6498)
;
_audit_update_record
;
2023-10-25 deposited with the CCDC.	2024-05-01 downloaded from the CCDC.
;
_cell_angle_alpha 90
_cell_angle_beta 90
_cell_angle_gamma 90
_cell_formula_units_Z 8
_cell_length_a 21.5005(6)
_cell_length_b 21.5005(6)
_cell_length_c 28.4908(11)
_cell_measurement_reflns_used 9963
_cell_measurement_temperature 150.00
_cell_measurement_theta_max 51.26
_cell_measurement_theta_min 2.53
_cell_volume 13170.5(7)
_computing_cell_refinement 'SAINT V8.40B (?, 2016)'
_computing_data_reduction 'SAINT V8.40B (?, 2016)'
_computing_molecular_graphics 'Olex2 1.5 (Dolomanov et al., 2009)'
_computing_publication_material 'Olex2 1.5 (Dolomanov et al., 2009)'
_computing_structure_refinement 'XL  (Sheldrick, 2008)'
_computing_structure_solution 'SHELXT 2018/2 (Sheldrick, 2018)'
_diffrn_ambient_temperature 150.00
_diffrn_measured_fraction_theta_full 0.988
_diffrn_measured_fraction_theta_max 0.987
_diffrn_measurement_device_type 'Bruker APEX-II CCD'
_diffrn_measurement_method '\f and \w scans'
_diffrn_radiation_type GaK\a
_diffrn_radiation_wavelength 1.34139
_diffrn_reflns_av_R_equivalents 0.0343
_diffrn_reflns_av_unetI/netI 0.0236
_diffrn_reflns_Laue_measured_fraction_full 0.988
_diffrn_reflns_Laue_measured_fraction_max 0.987
_diffrn_reflns_limit_h_max 10
_diffrn_reflns_limit_h_min -24
_diffrn_reflns_limit_k_max 23
_diffrn_reflns_limit_k_min -13
_diffrn_reflns_limit_l_max 25
_diffrn_reflns_limit_l_min -33
_diffrn_reflns_number 20369
_diffrn_reflns_point_group_measured_fraction_full 0.988
_diffrn_reflns_point_group_measured_fraction_max 0.987
_diffrn_reflns_theta_full 51.280
_diffrn_reflns_theta_max 51.280
_diffrn_reflns_theta_min 4.222
_diffrn_source_current 2.86
_diffrn_source_power 0.1997996
_diffrn_source_voltage 69.86
_diffrn_standards_number 0
_exptl_absorpt_coefficient_mu 0.553
_exptl_absorpt_correction_T_max 0.7501
_exptl_absorpt_correction_T_min 0.5754
_exptl_absorpt_correction_type multi-scan
_exptl_absorpt_process_details
;
SADABS-2016/2 (Bruker,2016/2) was used for absorption correction.
wR2(int) was 0.1260 before and 0.0447 after correction.
The Ratio of minimum to maximum transmission is 0.7671.
The \l/2 correction factor is Not present.
;
_exptl_crystal_colour colourless
_exptl_crystal_colour_primary colourless
_exptl_crystal_density_diffrn 0.718
_exptl_crystal_description plate
_exptl_crystal_F_000 2936
_exptl_crystal_size_max 0.12
_exptl_crystal_size_mid 0.1
_exptl_crystal_size_min 0.02
_refine_diff_density_max 0.909
_refine_diff_density_min -0.430
_refine_diff_density_rms 0.061
_refine_ls_extinction_method none
_refine_ls_goodness_of_fit_ref 1.107
_refine_ls_hydrogen_treatment constr
_refine_ls_matrix_type full
_refine_ls_number_parameters 143
_refine_ls_number_reflns 3020
_refine_ls_number_restraints 0
_refine_ls_restrained_S_all 1.107
_refine_ls_R_factor_all 0.0857
_refine_ls_R_factor_gt 0.0790
_refine_ls_shift/su_max 0.001
_refine_ls_shift/su_mean 0.000
_refine_ls_structure_factor_coef Fsqd
_refine_ls_weighting_details 'w=1/[\s^2^(Fo^2^)+(0.1291P)^2^+29.0318P] where P=(Fo^2^+2Fc^2^)/3'
_refine_ls_weighting_scheme calc
_refine_ls_wR_factor_gt 0.2360
_refine_ls_wR_factor_ref 0.2429
_reflns_Friedel_coverage 0.000
_reflns_number_gt 2625
_reflns_number_total 3020
_reflns_threshold_expression 'I > 2\s(I)'
_cod_data_source_file d4sc01877j2.cif
_cod_data_source_block 1
_cod_depositor_comments 'Adding full bibliography for 1571517--1571518.cif.'
_cod_original_cell_volume 13170.5(9)
_cod_database_code 1571518
_shelx_shelxl_version_number 2019/2
_shelx_space_group_comment
;
The symmetry employed for this shelxl refinement is uniquely defined
by the following loop, which should always be used as a source of
symmetry information in preference to the above space-group names.
They are only intended as comments.
;
_shelx_estimated_absorpt_t_max 0.989
_shelx_estimated_absorpt_t_min 0.937
_olex2_refinement_description
;
1. Fixed Uiso
 At 1.2 times of:
  All C(H) groups
 At 1.5 times of:
  All O(H,H) groups
2. Others
 Sof(C8)=Sof(H8)=Sof(C7)=Sof(H7)=1-FVAR(1)
 Sof(C7A)=Sof(H7A)=Sof(C8A)=Sof(H8A)=FVAR(1)
 Fixed Sof: H4A(0.5) H4B(0.5)
3.a Everything fixed:
 H4A, H4B
3.b Rotating group:
 O5(H5A,H5B)
3.c Aromatic/amide H refined with riding coordinates:
 C3(H3), C4(H4), C7A(H7A), C8(H8), C8A(H8A), C7(H7)
;
_platon_squeeze_void_probe_radius 1.20
_olex2_submission_special_instructions 'No special instructions were received'

loop_
_space_group_symop_operation_xyz
'x, y, z'
'-x, -y, z'
'-y, x, z'
'y, -x, z'
'-x, y, -z'
'x, -y, -z'
'y, x, -z'
'-y, -x, -z'
'x+1/2, y+1/2, z+1/2'
'-x+1/2, -y+1/2, z+1/2'
'-y+1/2, x+1/2, z+1/2'
'y+1/2, -x+1/2, z+1/2'
'-x+1/2, y+1/2, -z+1/2'
'x+1/2, -y+1/2, -z+1/2'
'y+1/2, x+1/2, -z+1/2'
'-y+1/2, -x+1/2, -z+1/2'
'-x, -y, -z'
'x, y, -z'
'y, -x, -z'
'-y, x, -z'
'x, -y, z'
'-x, y, z'
'-y, -x, z'
'y, x, z'
'-x+1/2, -y+1/2, -z+1/2'
'x+1/2, y+1/2, -z+1/2'
'y+1/2, -x+1/2, -z+1/2'
'-y+1/2, x+1/2, -z+1/2'
'x+1/2, -y+1/2, z+1/2'
'-x+1/2, y+1/2, z+1/2'
'-y+1/2, -x+1/2, z+1/2'
'y+1/2, x+1/2, z+1/2'

loop_
_atom_site_label
_atom_site_type_symbol
_atom_site_fract_x
_atom_site_fract_y
_atom_site_fract_z
_atom_site_U_iso_or_equiv
_atom_site_adp_type
_atom_site_occupancy
_atom_site_site_symmetry_order
_atom_site_calc_flag
_atom_site_refinement_flags_posn
_atom_site_refinement_flags_adp
_atom_site_refinement_flags_occupancy
_atom_site_disorder_assembly
_atom_site_disorder_group
Al1 Al 0.66921(4) 0.33079(4) 0.82792(4) 0.0414(4) Uani 1 2 d S T P . .
Al2 Al 0.750000 0.250000 0.750000 0.0327(4) Uani 1 4 d S T P . .
O4 O 0.60839(10) 0.39161(10) 0.84334(12) 0.0573(9) Uani 1 2 d S T P . .
H4A H 0.561640 0.386570 0.851440 0.086 Uiso 0.5 1 d . U P . .
H4B H 0.612460 0.439470 0.846060 0.086 Uiso 0.5 1 d . U P . .
O5 O 0.72035(13) 0.36663(15) 0.87403(10) 0.0839(10) Uani 1 1 d . . . . .
H5A H 0.712223 0.404025 0.896242 0.126 Uiso 1 1 d R U . . .
H5B H 0.764963 0.354683 0.884804 0.126 Uiso 1 1 d R U . . .
O2 O 0.61127(9) 0.30019(11) 0.78376(9) 0.0588(7) Uani 1 1 d . . . . .
O1 O 0.66522(9) 0.24542(10) 0.73051(7) 0.0464(6) Uani 1 1 d . . . . .
O3 O 0.72714(9) 0.27286(9) 0.80991(9) 0.0395(7) Uani 1 2 d S T P . .
C1 C 0.61556(13) 0.26580(14) 0.74797(11) 0.0445(7) Uani 1 1 d . . . . .
C2 C 0.55575(14) 0.24700(15) 0.72524(11) 0.0494(8) Uani 1 1 d . . . . .
C3 C 0.500000 0.2667(2) 0.74482(17) 0.0518(11) Uani 1 2 d S T P . .
H3 H 0.500001 0.293488 0.771356 0.062 Uiso 1 2 calc R U P . .
C4 C 0.55557(14) 0.20940(16) 0.68538(12) 0.0528(8) Uani 1 1 d . . . . .
H4 H 0.594040 0.196937 0.671937 0.063 Uiso 1 1 calc R U . . .
C5 C 0.500000 0.1897(2) 0.66479(16) 0.0518(11) Uani 1 2 d S T P A .
C6 C 0.500000 0.1483(2) 0.62333(16) 0.0508(11) Uani 1 2 d S T P . .
C9 C 0.500000 0.0683(2) 0.54480(15) 0.0499(11) Uani 1 2 d S T P . .
C10 C 0.500000 0.0312(3) 0.500000 0.0578(16) Uani 1 4 d S T P A .
C7A C 0.4526(3) 0.1050(4) 0.6160(3) 0.070(3) Uani 0.539(9) 1 d . . P A 1
H7A H 0.420016 0.101908 0.638420 0.084 Uiso 0.539(9) 1 calc R U P A 1
C8 C 0.4540(4) 0.1107(4) 0.5521(3) 0.062(3) Uani 0.461(9) 1 d . . P A 2
H8 H 0.421184 0.113620 0.529818 0.074 Uiso 0.461(9) 1 calc R U P A 2
C8A C 0.4517(3) 0.0669(4) 0.5779(3) 0.064(2) Uani 0.539(9) 1 d . . P A 1
H8A H 0.417900 0.039083 0.573568 0.077 Uiso 0.539(9) 1 calc R U P A 1
C7 C 0.4533(3) 0.1500(4) 0.5911(3) 0.056(2) Uani 0.461(9) 1 d . . P A 2
H7 H 0.419770 0.178277 0.595251 0.068 Uiso 0.461(9) 1 calc R U P A 2

loop_
_atom_site_aniso_label
_atom_site_aniso_U_11
_atom_site_aniso_U_22
_atom_site_aniso_U_33
_atom_site_aniso_U_23
_atom_site_aniso_U_13
_atom_site_aniso_U_12
Al1 0.0372(5) 0.0372(5) 0.0498(8) -0.0080(4) 0.0080(4) -0.0011(5)
Al2 0.0263(5) 0.0263(5) 0.0455(9) -0.0035(4) 0.0035(4) -0.0009(5)
O4 0.0460(11) 0.0460(11) 0.080(2) -0.0180(11) 0.0180(11) 0.0023(13)
O5 0.0637(17) 0.100(2) 0.0878(19) -0.0511(17) -0.0172(14) 0.0161(15)
O2 0.0329(11) 0.0638(15) 0.0797(16) -0.0300(12) 0.0005(10) 0.0039(10)
O1 0.0277(10) 0.0550(13) 0.0566(12) -0.0129(10) 0.0012(9) 0.0011(8)
O3 0.0361(9) 0.0361(9) 0.0462(14) -0.0041(8) 0.0041(8) 0.0026(11)
C1 0.0305(15) 0.0431(16) 0.0598(17) -0.0100(14) 0.0020(13) -0.0007(12)
C2 0.0312(16) 0.0543(19) 0.0627(19) -0.0134(15) 0.0005(13) -0.0002(13)
C3 0.033(2) 0.055(3) 0.068(3) -0.022(2) 0.000 0.000
C4 0.0333(16) 0.0588(19) 0.066(2) -0.0177(16) 0.0037(14) 0.0019(13)
C5 0.034(2) 0.061(3) 0.060(3) -0.016(2) 0.000 0.000
C6 0.037(2) 0.060(3) 0.055(3) -0.011(2) 0.000 0.000
C9 0.047(2) 0.051(2) 0.052(2) -0.005(2) 0.000 0.000
C10 0.054(4) 0.065(4) 0.054(3) 0.000 0.000 0.000
C7A 0.049(4) 0.092(6) 0.069(4) -0.019(5) 0.013(3) -0.013(4)
C8 0.049(4) 0.077(6) 0.058(4) -0.023(5) -0.015(3) 0.009(4)
C8A 0.056(4) 0.069(5) 0.068(4) -0.024(4) 0.009(3) -0.020(3)
C7 0.046(4) 0.061(5) 0.062(5) -0.020(4) -0.011(3) 0.023(3)

loop_
_atom_type_symbol
_atom_type_description
_atom_type_scat_dispersion_real
_atom_type_scat_dispersion_imag
_atom_type_scat_source
C C 0.0137 0.0067 'International Tables Vol C Tables 4.2.6.8 and 6.1.1.4'
H H 0.0000 0.0000 'International Tables Vol C Tables 4.2.6.8 and 6.1.1.4'
Al Al 0.1771 0.1873 'International Tables Vol C Tables 4.2.6.8 and 6.1.1.4'
O O 0.0389 0.0241 'International Tables Vol C Tables 4.2.6.8 and 6.1.1.4'

loop_
_geom_angle_atom_site_label_1
_geom_angle_atom_site_label_2
_geom_angle_atom_site_label_3
_geom_angle
_geom_angle_site_symmetry_1
_geom_angle_site_symmetry_3
_geom_angle_publ_flag
O5 Al1 O4 87.64(12) 23_665 . ?
O5 Al1 O4 87.64(12) . . ?
O5 Al1 O5 89.5(2) . 23_665 ?
O5 Al1 O2 174.14(12) 23_665 23_665 ?
O5 Al1 O2 174.14(12) . . ?
O5 Al1 O2 89.50(14) 23_665 . ?
O5 Al1 O2 89.50(14) . 23_665 ?
O2 Al1 O4 86.55(11) 23_665 . ?
O2 Al1 O4 86.55(11) . . ?
O2 Al1 O2 90.90(17) . 23_665 ?
O3 Al1 O4 177.12(16) . . ?
O3 Al1 O5 94.40(11) . 23_665 ?
O3 Al1 O5 94.41(11) . . ?
O3 Al1 O2 91.43(10) . 23_665 ?
O3 Al1 O2 91.43(10) . . ?
O1 Al2 O1 89.21(13) 15_546 . ?
O1 Al2 O1 90.79(13) 23_665 . ?
O1 Al2 O1 180.0 25_656 . ?
O1 Al2 O1 90.79(13) 25_656 15_546 ?
O1 Al2 O1 180.00(3) 23_665 15_546 ?
O1 Al2 O1 89.21(13) 25_656 23_665 ?
O3 Al2 O1 88.36(8) . 25_656 ?
O3 Al2 O1 91.64(8) 25_656 25_656 ?
O3 Al2 O1 88.36(8) . 15_546 ?
O3 Al2 O1 88.36(8) 25_656 23_665 ?
O3 Al2 O1 91.64(8) 25_656 15_546 ?
O3 Al2 O1 88.36(8) 25_656 . ?
O3 Al2 O1 91.64(8) . . ?
O3 Al2 O1 91.64(8) . 23_665 ?
O3 Al2 O3 180.0 25_656 . ?
Al1 O4 H4A 130.3 . . ?
Al1 O4 H4B 130.0 . . ?
H4A O4 H4B 99.7 . . ?
Al1 O5 H5A 130.2 . . ?
Al1 O5 H5B 130.2 . . ?
H5A O5 H5B 99.6 . . ?
C1 O2 Al1 133.91(19) . . ?
C1 O1 Al2 132.7(2) . . ?
Al1 O3 Al2 128.40(15) . . ?
O2 C1 C2 116.4(2) . . ?
O1 C1 O2 125.9(3) . . ?
O1 C1 C2 117.7(3) . . ?
C3 C2 C1 119.1(3) . . ?
C3 C2 C4 120.1(3) . . ?
C4 C2 C1 120.8(3) . . ?
C2 C3 C2 119.4(4) 22_655 . ?
C2 C3 H3 120.3 22_655 . ?
C2 C3 H3 120.3 . . ?
C2 C4 H4 119.3 . . ?
C2 C4 C5 121.4(3) . . ?
C5 C4 H4 119.3 . . ?
C4 C5 C4 117.6(4) . 22_655 ?
C4 C5 C6 121.2(2) 22_655 . ?
C4 C5 C6 121.2(2) . . ?
C7A C6 C5 121.4(4) . . ?
C7A C6 C5 121.4(4) 22_655 . ?
C7A C6 C7A 93.7(7) . 22_655 ?
C7 C6 C5 121.5(4) . . ?
C7 C6 C5 121.5(4) 22_655 . ?
C7 C6 C7 95.1(8) . 22_655 ?
C8 C9 C10 118.9(4) . . ?
C8 C9 C10 118.9(4) 22_655 . ?
C8 C9 C8 93.3(8) 22_655 . ?
C8 C9 C8A 116.8(5) . 22_655 ?
C8 C9 C8A 51.2(5) 22_655 22_655 ?
C8A C9 C10 123.9(3) 22_655 . ?
C8A C9 C10 123.9(3) . . ?
C8A C9 C8A 95.5(7) 22_655 . ?
C9 C10 C9 116.0(6) 18_556 . ?
C10 C10 C9 122.0(3) 17_656 . ?
C10 C10 C9 122.0(3) 17_656 18_556 ?
C6 C7A H7A 119.0 . . ?
C8A C7A C6 122.0(6) . . ?
C8A C7A H7A 119.0 . . ?
C9 C8 H8 118.9 . . ?
C9 C8 C7 122.2(6) . . ?
C7 C8 H8 118.9 . . ?
C9 C8A H8A 119.5 . . ?
C7A C8A C9 120.9(6) . . ?
C7A C8A H8A 119.5 . . ?
C6 C7 C8 120.8(6) . . ?
C6 C7 H7 119.6 . . ?
C8 C7 H7 119.6 . . ?

loop_
_geom_bond_atom_site_label_1
_geom_bond_atom_site_label_2
_geom_bond_distance
_geom_bond_site_symmetry_2
_geom_bond_publ_flag
Al1 O4 1.901(3) . ?
Al1 O5 1.878(3) . ?
Al1 O5 1.879(3) 23_665 ?
Al1 O2 1.889(2) . ?
Al1 O2 1.889(2) 23_665 ?
Al1 O3 1.835(3) . ?
Al2 O1 1.9082(19) 15_546 ?
Al2 O1 1.9082(19) . ?
Al2 O1 1.9082(19) 25_656 ?
Al2 O1 1.9082(19) 23_665 ?
Al2 O3 1.843(3) . ?
Al2 O3 1.843(3) 25_656 ?
O4 H4A 1.0370 . ?
O4 H4B 1.0357 . ?
O5 H5A 1.0379 . ?
O5 H5B 1.0393 . ?
O2 C1 1.263(4) . ?
O1 C1 1.257(3) . ?
C1 C2 1.495(4) . ?
C2 C3 1.388(4) . ?
C2 C4 1.394(4) . ?
C3 H3 0.9500 . ?
C4 H4 0.9500 . ?
C4 C5 1.397(4) . ?
C5 C6 1.479(6) . ?
C6 C7A 1.396(8) 22_655 ?
C6 C7A 1.396(8) . ?
C6 C7 1.361(8) 22_655 ?
C6 C7 1.361(7) . ?
C9 C10 1.505(6) . ?
C9 C8 1.360(8) 22_655 ?
C9 C8 1.360(8) . ?
C9 C8A 1.402(7) . ?
C9 C8A 1.402(7) 22_655 ?
C10 C10 1.342(15) 17_656 ?
C7A H7A 0.9500 . ?
C7A C8A 1.360(9) . ?
C8 H8 0.9500 . ?
C8 C7 1.398(10) . ?
C8A H8A 0.9500 . ?
C7 H7 0.9500 . ?

loop_
_geom_torsion_atom_site_label_1
_geom_torsion_atom_site_label_2
_geom_torsion_atom_site_label_3
_geom_torsion_atom_site_label_4
_geom_torsion
_geom_torsion_site_symmetry_1
_geom_torsion_site_symmetry_2
_geom_torsion_site_symmetry_3
_geom_torsion_site_symmetry_4
_geom_torsion_publ_flag
Al1 O2 C1 O1 -5.2(6) . . . . ?
Al1 O2 C1 C2 173.6(2) . . . . ?
Al2 O1 C1 O2 5.4(5) . . . . ?
Al2 O1 C1 C2 -173.3(2) . . . . ?
O4 Al1 O2 C1 161.3(3) . . . . ?
O5 Al1 O2 C1 -111.0(3) 23_665 . . . ?
O5 Al1 O3 Al2 -135.08(11) . . . . ?
O5 Al1 O3 Al2 135.08(11) 23_665 . . . ?
O2 Al1 O2 C1 74.9(3) 23_665 . . . ?
O2 Al1 O3 Al2 45.47(8) . . . . ?
O2 Al1 O3 Al2 -45.47(8) 23_665 . . . ?
O2 C1 C2 C3 -1.4(5) . . . . ?
O2 C1 C2 C4 179.6(3) . . . . ?
O1 Al2 O3 Al1 -134.58(7) 15_546 . . . ?
O1 Al2 O3 Al1 45.42(7) 23_665 . . . ?
O1 Al2 O3 Al1 134.58(7) 25_656 . . . ?
O1 Al2 O3 Al1 -45.42(7) . . . . ?
O1 C1 C2 C3 177.5(4) . . . . ?
O1 C1 C2 C4 -1.5(5) . . . . ?
O3 Al1 O2 C1 -16.6(3) . . . . ?
C1 C2 C3 C2 -176.9(3) . . . 22_655 ?
C1 C2 C4 C5 177.7(4) . . . . ?
C2 C4 C5 C4 0.5(7) . . . 22_655 ?
C2 C4 C5 C6 -178.2(4) . . . . ?
C3 C2 C4 C5 -1.3(6) . . . . ?
C4 C2 C3 C2 2.1(7) . . . 22_655 ?
C4 C5 C6 C7A 30.7(8) . . . 22_655 ?
C4 C5 C6 C7A 148.0(6) . . . . ?
C4 C5 C6 C7A -30.7(8) 22_655 . . . ?
C4 C5 C6 C7A -148.0(6) 22_655 . . 22_655 ?
C4 C5 C6 C7 -150.6(6) . . . . ?
C4 C5 C6 C7 -30.7(8) . . . 22_655 ?
C4 C5 C6 C7 30.7(8) 22_655 . . . ?
C4 C5 C6 C7 150.6(6) 22_655 . . 22_655 ?
C5 C6 C7A C8A 179.4(7) . . . . ?
C5 C6 C7 C8 179.9(7) . . . . ?
C6 C7A C8A C9 2.2(13) . . . . ?
C9 C8 C7 C6 1.4(14) . . . . ?
C10 C9 C8 C7 -175.3(7) . . . . ?
C10 C9 C8A C7A -175.3(7) . . . . ?
C7A C6 C7A C8A -50.0(11) 22_655 . . . ?
C8 C9 C10 C9 -56.2(6) 22_655 . . 18_556 ?
C8 C9 C10 C9 56.2(6) . . . 18_556 ?
C8 C9 C10 C10 123.8(6) 22_655 . . 17_656 ?
C8 C9 C10 C10 -123.8(6) . . . 17_656 ?
C8 C9 C8 C7 -49.4(12) 22_655 . . . ?
C8A C9 C10 C9 -116.8(6) 22_655 . . 18_556 ?
C8A C9 C10 C9 116.8(6) . . . 18_556 ?
C8A C9 C10 C10 63.2(6) 22_655 . . 17_656 ?
C8A C9 C10 C10 -63.2(6) . . . 17_656 ?
C8A C9 C8A C7A 46.8(11) 22_655 . . . ?
C7 C6 C7 C8 47.8(12) 22_655 . . . ?
